data_1513919
loop_
_publ_author_name
'Li, Qiong'
'Zhang, Shu-Yu'
'He, Gang'
'Ai, Zhaoyan'
'Nack, William A.'
'Chen, Gong'

_publ_section_title
;
 Copper-catalyzed carboxamide-directed ortho amination of anilines with
 alkylamines at room temperature.
;
_journal_issue 6
_journal_name_full 'Organic letters'
_journal_page_first 1764
_journal_page_last 1767
_journal_paper_doi 10.1021/ol500464x
_journal_volume 16
_journal_year 2014
_chemical_formula_moiety 'C15 H16 N4 O2'
_chemical_formula_sum 'C15 H16 N4 O2'
_chemical_formula_weight 284.32
_chemical_name_systematic
; 
 ? 
;
_space_group_IT_number 14
_symmetry_cell_setting monoclinic
_symmetry_space_group_name_Hall '-P 2ybc'
_symmetry_space_group_name_H-M 'P 1 21/c 1'
_atom_sites_solution_hydrogens geom
_atom_sites_solution_primary direct
_atom_sites_solution_secondary difmap
_audit_creation_method SHELXL-97
_cell_angle_alpha 90.00
_cell_angle_beta 92.289(5)
_cell_angle_gamma 90.00
_cell_formula_units_Z 8
_cell_length_a 9.522(3)
_cell_length_b 15.626(4)
_cell_length_c 19.401(5)
_cell_measurement_reflns_used 4056
_cell_measurement_temperature 293(2)
_cell_measurement_theta_max 27.903
_cell_measurement_theta_min 2.504
_cell_volume 2884.4(14)
_computing_cell_refinement 'Bruker SMART'
_computing_data_collection 'Bruker SMART'
_computing_data_reduction 'Bruker SAINT'
_computing_molecular_graphics 'Bruker SHELXTL'
_computing_publication_material 'Bruker SHELXTL'
_computing_structure_refinement 'SHELXL-97 (Sheldrick, 1997)'
_computing_structure_solution 'SHELXS-97 (Sheldrick, 1990)'
_diffrn_ambient_temperature 293(2)
_diffrn_measured_fraction_theta_full 0.990
_diffrn_measured_fraction_theta_max 0.990
_diffrn_measurement_device_type 'CCD area detector'
_diffrn_measurement_method 'phi and omega scans'
_diffrn_radiation_monochromator graphite
_diffrn_radiation_source 'fine-focus sealed tube'
_diffrn_radiation_type MoK\a
_diffrn_radiation_wavelength 0.71073
_diffrn_reflns_av_R_equivalents 0.0525
_diffrn_reflns_av_sigmaI/netI 0.0772
_diffrn_reflns_limit_h_max 12
_diffrn_reflns_limit_h_min -12
_diffrn_reflns_limit_k_max 20
_diffrn_reflns_limit_k_min -18
_diffrn_reflns_limit_l_max 25
_diffrn_reflns_limit_l_min -24
_diffrn_reflns_number 19534
_diffrn_reflns_theta_full 28.48
_diffrn_reflns_theta_max 28.48
_diffrn_reflns_theta_min 1.67
_exptl_absorpt_coefficient_mu 0.090
_exptl_absorpt_correction_T_max 0.9848
_exptl_absorpt_correction_T_min 0.9795
_exptl_absorpt_correction_type multi-scan
_exptl_absorpt_process_details SADABS
_exptl_crystal_colour colorless
_exptl_crystal_density_diffrn 1.309
_exptl_crystal_density_method 'not measured'
_exptl_crystal_description block
_exptl_crystal_F_000 1200
_exptl_crystal_size_max 0.23
_exptl_crystal_size_mid 0.22
_exptl_crystal_size_min 0.17
_refine_diff_density_max 0.366
_refine_diff_density_min -0.267
_refine_diff_density_rms 0.063
_refine_ls_extinction_method none
_refine_ls_goodness_of_fit_ref 1.081
_refine_ls_hydrogen_treatment mixed
_refine_ls_matrix_type full
_refine_ls_number_parameters 387
_refine_ls_number_reflns 7218
_refine_ls_number_restraints 435
_refine_ls_restrained_S_all 1.051
_refine_ls_R_factor_all 0.1518
_refine_ls_R_factor_gt 0.1077
_refine_ls_shift/su_max 0.000
_refine_ls_shift/su_mean 0.000
_refine_ls_structure_factor_coef Fsqd
_refine_ls_weighting_details 'calc w=1/[\s^2^(Fo^2^)+(0.0767P)^2^+5.2434P] where P=(Fo^2^+2Fc^2^)/3'
_refine_ls_weighting_scheme calc
_refine_ls_wR_factor_gt 0.2676
_refine_ls_wR_factor_ref 0.2909
_reflns_number_gt 4537
_reflns_number_total 7218
_reflns_threshold_expression >2sigma(I)
_cod_data_source_file ol500464x_si_003.cif
_cod_data_source_block suz6s
_cod_depositor_comments
;
The following automatic conversions were performed:

'_symmetry_cell_setting' value 'Monoclinic' changed to 'monoclinic'
according to
/usr/data/users/saulius/crontab/automatic-downloads/current/ACS/lib/dictionaries/cif_core.dic
dictionary named 'cif_core.dic' version 2.4.2 from 2011-04-26.

Automatic conversion script
Id: cif_fix_values 2281 2013-09-26 08:29:07Z andrius 
;
_cod_original_sg_symbol_H-M P21/c
_cod_database_code 1513919

loop_
_symmetry_equiv_pos_as_xyz
'x, y, z'
'-x, y+1/2, -z+1/2'
'-x, -y, -z'
'x, -y-1/2, z-1/2'

loop_
_atom_site_label
_atom_site_type_symbol
_atom_site_fract_x
_atom_site_fract_y
_atom_site_fract_z
_atom_site_U_iso_or_equiv
_atom_site_adp_type
_atom_site_occupancy
_atom_site_symmetry_multiplicity
_atom_site_calc_flag
_atom_site_refinement_flags
N1 N 0.3634(3) 0.3605(2) 0.13268(15) 0.0437(7) Uani 1 1 d DU
N2 N 0.2979(3) 0.3879(3) 0.26354(16) 0.0530(9) Uani 1 1 d DU
N3 N 0.5525(3) 0.3964(3) 0.32374(17) 0.0573(9) Uani 1 1 d DU
N4 N 0.7084(4) 0.3933(3) 0.4227(2) 0.0695(11) Uani 1 1 d DU
O1 O 0.6118(3) 0.3853(2) 0.05955(19) 0.0773(10) Uani 1 1 d DU
O2 O 0.1948(3) 0.4116(2) 0.36510(14) 0.0647(9) Uani 1 1 d DU
C1 C 0.3997(4) 0.4442(3) 0.1066(3) 0.0651(12) Uani 1 1 d DU
H1A H 0.3682 0.4882 0.1377 0.078 Uiso 1 1 calc R
H1B H 0.3534 0.4534 0.0618 0.078 Uiso 1 1 calc R
C2 C 0.5573(5) 0.4499(3) 0.1006(3) 0.0779(15) Uani 1 1 d DU
H2A H 0.5806 0.5051 0.0812 0.093 Uiso 1 1 calc R
H2B H 0.6018 0.4465 0.1464 0.093 Uiso 1 1 calc R
C3 C 0.5744(5) 0.3052(3) 0.0840(3) 0.0745(14) Uani 1 1 d DU
H3A H 0.6167 0.2969 0.1298 0.089 Uiso 1 1 calc R
H3B H 0.6108 0.2613 0.0542 0.089 Uiso 1 1 calc R
C4 C 0.4167(4) 0.2956(3) 0.0868(3) 0.0677(12) Uani 1 1 d DU
H4A H 0.3736 0.3023 0.0410 0.081 Uiso 1 1 calc R
H4B H 0.3936 0.2391 0.1036 0.081 Uiso 1 1 calc R
C5 C 0.2183(3) 0.3546(3) 0.14824(17) 0.0422(8) Uani 1 1 d DU
C6 C 0.1114(4) 0.3341(3) 0.1011(2) 0.0521(10) Uani 1 1 d DU
H6 H 0.1329 0.3212 0.0559 0.062 Uiso 1 1 calc R
C7 C -0.0280(4) 0.3324(3) 0.1197(2) 0.0587(11) Uani 1 1 d DU
H7 H -0.0992 0.3192 0.0872 0.070 Uiso 1 1 calc R
C8 C -0.0597(4) 0.3504(3) 0.1869(2) 0.0641(12) Uani 1 1 d DU
H8 H -0.1527 0.3486 0.1997 0.077 Uiso 1 1 calc R
C9 C 0.0441(4) 0.3709(3) 0.2349(2) 0.0600(11) Uani 1 1 d DU
H9 H 0.0209 0.3844 0.2798 0.072 Uiso 1 1 calc R
C10 C 0.1839(4) 0.3715(3) 0.21693(18) 0.0451(9) Uani 1 1 d DU
C11 C 0.2989(4) 0.4028(3) 0.33119(18) 0.0487(9) Uani 1 1 d DU
C12 C 0.4440(4) 0.4033(3) 0.36470(18) 0.0455(8) Uani 1 1 d DU
C13 C 0.4623(5) 0.4070(3) 0.4360(2) 0.0570(10) Uani 1 1 d DU
H13 H 0.3871 0.4129 0.4648 0.068 Uiso 1 1 calc R
C14 C 0.5992(5) 0.4014(3) 0.4612(2) 0.0643(12) Uani 1 1 d DU
H14 H 0.6153 0.4034 0.5088 0.077 Uiso 1 1 calc R
C15 C 0.6792(5) 0.3922(4) 0.3550(2) 0.0682(13) Uani 1 1 d DU
H15 H 0.7553 0.3880 0.3266 0.082 Uiso 1 1 calc R
N5 N 0.9191(3) 0.1471(2) 0.35938(15) 0.0465(7) Uani 1 1 d DU
N6 N 0.8310(3) 0.1245(3) 0.22818(16) 0.0513(9) Uani 1 1 d DU
N7 N 1.0757(3) 0.1058(2) 0.16899(16) 0.0542(9) Uani 1 1 d DU
N8 N 1.2172(4) 0.0982(3) 0.0702(2) 0.0670(10) Uani 1 1 d DU
O3 O 1.1825(3) 0.1319(2) 0.42957(17) 0.0668(9) Uani 1 1 d DU
O4 O 0.7125(3) 0.1138(3) 0.12475(15) 0.0716(10) Uani 1 1 d DU
C16 C 0.9609(4) 0.0682(3) 0.3929(3) 0.0711(14) Uani 1 1 d DU
H16A H 0.9206 0.0200 0.3676 0.085 Uiso 1 1 calc R
H16B H 0.9265 0.0670 0.4393 0.085 Uiso 1 1 calc R
C17 C 1.1193(5) 0.0616(3) 0.3957(3) 0.0806(16) Uani 1 1 d DU
H17A H 1.1472 0.0094 0.4195 0.097 Uiso 1 1 calc R
H17B H 1.1522 0.0583 0.3491 0.097 Uiso 1 1 calc R
C18 C 1.1407(4) 0.2086(3) 0.3984(3) 0.0729(13) Uani 1 1 d DU
H18A H 1.1727 0.2101 0.3516 0.087 Uiso 1 1 calc R
H18B H 1.1839 0.2561 0.4235 0.087 Uiso 1 1 calc R
C19 C 0.9826(4) 0.2186(3) 0.3971(3) 0.0663(12) Uani 1 1 d DU
H19A H 0.9501 0.2195 0.4438 0.080 Uiso 1 1 calc R
H19B H 0.9557 0.2720 0.3748 0.080 Uiso 1 1 calc R
C20 C 0.7704(3) 0.1531(3) 0.34385(18) 0.0443(8) Uani 1 1 d DU
C21 C 0.6727(4) 0.1693(3) 0.3925(2) 0.0565(11) Uani 1 1 d DU
H21 H 0.7023 0.1779 0.4382 0.068 Uiso 1 1 calc R
C22 C 0.5307(4) 0.1729(3) 0.3742(2) 0.0621(11) Uani 1 1 d DU
H22 H 0.4651 0.1837 0.4074 0.074 Uiso 1 1 calc R
C23 C 0.4880(4) 0.1605(3) 0.3066(3) 0.0688(13) Uani 1 1 d DU
H23 H 0.3928 0.1633 0.2941 0.083 Uiso 1 1 calc R
C24 C 0.5829(4) 0.1441(3) 0.2570(2) 0.0620(12) Uani 1 1 d DU
H24 H 0.5518 0.1353 0.2115 0.074 Uiso 1 1 calc R
C25 C 0.7258(4) 0.1404(3) 0.27476(19) 0.0466(9) Uani 1 1 d DU
C26 C 0.8214(4) 0.1149(3) 0.15971(19) 0.0497(9) Uani 1 1 d DU
C27 C 0.9610(4) 0.1066(3) 0.12687(18) 0.0461(8) Uani 1 1 d DU
C28 C 0.9689(5) 0.1014(3) 0.0564(2) 0.0566(10) Uani 1 1 d DU
H28 H 0.8886 0.1007 0.0274 0.068 Uiso 1 1 calc R
C29 C 1.1011(5) 0.0974(3) 0.0310(2) 0.0602(11) Uani 1 1 d DU
H29 H 1.1092 0.0939 -0.0166 0.072 Uiso 1 1 calc R
C30 C 1.1975(5) 0.1020(3) 0.1379(2) 0.0683(13) Uani 1 1 d DU
H30 H 1.2781 0.1018 0.1666 0.082 Uiso 1 1 calc R
H2N H 0.379(5) 0.388(3) 0.248(2) 0.063(13) Uiso 1 1 d .
H6N H 0.911(5) 0.126(3) 0.244(2) 0.058(13) Uiso 1 1 d .

loop_
_atom_site_aniso_label
_atom_site_aniso_U_11
_atom_site_aniso_U_22
_atom_site_aniso_U_33
_atom_site_aniso_U_23
_atom_site_aniso_U_13
_atom_site_aniso_U_12
N1 0.0377(14) 0.0575(19) 0.0362(15) -0.0034(14) 0.0041(12) -0.0077(13)
N2 0.0363(16) 0.088(3) 0.0344(15) -0.0004(16) 0.0031(12) -0.0057(17)
N3 0.0480(18) 0.079(3) 0.0445(18) 0.0009(17) -0.0021(14) 0.0032(17)
N4 0.062(2) 0.088(3) 0.057(2) -0.008(2) -0.0138(17) 0.010(2)
O1 0.0573(18) 0.095(3) 0.082(2) -0.0102(19) 0.0276(17) -0.0108(17)
O2 0.0514(16) 0.098(3) 0.0456(15) -0.0062(16) 0.0113(13) -0.0002(16)
C1 0.046(2) 0.060(3) 0.090(3) 0.005(2) 0.020(2) -0.0044(19)
C2 0.049(2) 0.068(3) 0.118(4) -0.008(3) 0.032(3) -0.010(2)
C3 0.054(2) 0.074(3) 0.096(4) -0.015(3) 0.016(2) 0.008(2)
C4 0.056(2) 0.067(3) 0.080(3) -0.015(2) 0.010(2) -0.006(2)
C5 0.0381(17) 0.053(2) 0.0354(17) 0.0049(16) 0.0004(13) -0.0066(15)
C6 0.0440(19) 0.069(3) 0.043(2) -0.0025(19) -0.0042(15) -0.0040(18)
C7 0.041(2) 0.076(3) 0.059(2) -0.002(2) -0.0099(17) -0.012(2)
C8 0.0357(19) 0.094(4) 0.063(3) 0.005(2) 0.0011(17) -0.007(2)
C9 0.044(2) 0.094(3) 0.043(2) 0.006(2) 0.0097(16) -0.004(2)
C10 0.0375(17) 0.060(2) 0.0374(17) 0.0041(16) 0.0025(14) -0.0031(16)
C11 0.051(2) 0.059(2) 0.0365(18) -0.0004(17) 0.0065(15) -0.0030(18)
C12 0.054(2) 0.047(2) 0.0358(17) 0.0012(16) 0.0000(15) -0.0001(17)
C13 0.061(2) 0.069(3) 0.0401(19) -0.0070(19) -0.0046(17) 0.000(2)
C14 0.072(3) 0.071(3) 0.048(2) -0.005(2) -0.014(2) 0.003(2)
C15 0.051(2) 0.098(4) 0.055(2) -0.005(2) -0.0015(19) 0.005(2)
N5 0.0368(14) 0.066(2) 0.0365(15) -0.0022(14) 0.0011(12) 0.0076(14)
N6 0.0356(16) 0.084(3) 0.0344(15) -0.0035(16) -0.0001(13) 0.0054(16)
N7 0.0481(17) 0.073(2) 0.0413(17) -0.0012(16) 0.0037(14) -0.0036(16)
N8 0.058(2) 0.082(3) 0.062(2) -0.010(2) 0.0191(18) -0.0088(19)
O3 0.0464(16) 0.086(2) 0.067(2) -0.0040(17) -0.0159(14) 0.0017(15)
O4 0.0526(16) 0.121(3) 0.0406(15) -0.0074(17) -0.0112(13) 0.0116(17)
C16 0.045(2) 0.053(3) 0.114(4) 0.005(3) -0.011(2) 0.0035(19)
C17 0.049(2) 0.065(3) 0.126(5) -0.003(3) -0.018(3) 0.010(2)
C18 0.047(2) 0.071(3) 0.101(4) -0.002(3) -0.005(2) -0.004(2)
C19 0.049(2) 0.055(3) 0.094(4) -0.002(2) -0.002(2) -0.0001(19)
C20 0.0352(17) 0.056(2) 0.0418(18) 0.0017(17) 0.0037(14) 0.0057(15)
C21 0.045(2) 0.077(3) 0.049(2) -0.004(2) 0.0100(16) 0.005(2)
C22 0.042(2) 0.079(3) 0.067(3) -0.006(2) 0.0169(19) 0.006(2)
C23 0.036(2) 0.093(4) 0.077(3) 0.001(3) 0.0049(19) 0.008(2)
C24 0.0401(19) 0.094(3) 0.051(2) -0.002(2) -0.0060(16) 0.002(2)
C25 0.0365(17) 0.061(2) 0.0424(18) 0.0030(17) 0.0040(14) 0.0038(16)
C26 0.047(2) 0.061(3) 0.0409(19) -0.0004(18) 0.0010(16) 0.0012(18)
C27 0.052(2) 0.049(2) 0.0377(18) -0.0010(16) 0.0063(15) -0.0010(17)
C28 0.061(2) 0.069(3) 0.040(2) -0.0023(19) 0.0062(17) -0.001(2)
C29 0.069(3) 0.070(3) 0.043(2) -0.006(2) 0.0173(19) -0.008(2)
C30 0.048(2) 0.091(4) 0.066(3) -0.005(3) 0.007(2) -0.007(2)

loop_
_atom_type_symbol
_atom_type_description
_atom_type_scat_dispersion_real
_atom_type_scat_dispersion_imag
_atom_type_scat_source
C C 0.0033 0.0016 'International Tables Vol C Tables 4.2.6.8 and 6.1.1.4'
H H 0.0000 0.0000 'International Tables Vol C Tables 4.2.6.8 and 6.1.1.4'
N N 0.0061 0.0033 'International Tables Vol C Tables 4.2.6.8 and 6.1.1.4'
O O 0.0106 0.0060 'International Tables Vol C Tables 4.2.6.8 and 6.1.1.4'

loop_
_geom_angle_atom_site_label_1
_geom_angle_atom_site_label_2
_geom_angle_atom_site_label_3
_geom_angle
C5 N1 C1 112.3(3)
C5 N1 C4 116.6(3)
C1 N1 C4 108.8(3)
C11 N2 C10 129.7(3)
C11 N2 H2N 113(3)
C10 N2 H2N 117(3)
C15 N3 C12 116.3(4)
C14 N4 C15 115.1(4)
C3 O1 C2 110.4(4)
N1 C1 C2 109.3(4)
N1 C1 H1A 109.8
C2 C1 H1A 109.8
N1 C1 H1B 109.8
C2 C1 H1B 109.8
H1A C1 H1B 108.3
O1 C2 C1 113.2(4)
O1 C2 H2A 108.9
C1 C2 H2A 108.9
O1 C2 H2B 108.9
C1 C2 H2B 108.9
H2A C2 H2B 107.7
O1 C3 C4 111.7(4)
O1 C3 H3A 109.3
C4 C3 H3A 109.3
O1 C3 H3B 109.3
C4 C3 H3B 109.3
H3A C3 H3B 107.9
N1 C4 C3 108.9(4)
N1 C4 H4A 109.9
C3 C4 H4A 109.9
N1 C4 H4B 109.9
C3 C4 H4B 109.9
H4A C4 H4B 108.3
C6 C5 C10 118.5(3)
C6 C5 N1 124.7(3)
C10 C5 N1 116.8(3)
C5 C6 C7 121.3(4)
C5 C6 H6 119.4
C7 C6 H6 119.4
C8 C7 C6 119.3(4)
C8 C7 H7 120.3
C6 C7 H7 120.3
C9 C8 C7 120.8(4)
C9 C8 H8 119.6
C7 C8 H8 119.6
C8 C9 C10 120.2(4)
C8 C9 H9 119.9
C10 C9 H9 119.9
C9 C10 N2 124.2(3)
C9 C10 C5 119.8(3)
N2 C10 C5 116.0(3)
O2 C11 N2 125.3(4)
O2 C11 C12 121.2(3)
N2 C11 C12 113.4(3)
N3 C12 C13 121.8(4)
N3 C12 C11 117.6(3)
C13 C12 C11 120.5(3)
C14 C13 C12 115.5(4)
C14 C13 H13 122.2
C12 C13 H13 122.2
N4 C14 C13 124.4(4)
N4 C14 H14 117.8
C13 C14 H14 117.8
N3 C15 N4 126.8(4)
N3 C15 H15 116.6
N4 C15 H15 116.6
C20 N5 C16 113.7(3)
C20 N5 C19 116.1(3)
C16 N5 C19 109.1(3)
C26 N6 C25 129.8(3)
C26 N6 H6N 114(3)
C25 N6 H6N 116(3)
C30 N7 C27 115.4(3)
C29 N8 C30 114.9(4)
C18 O3 C17 111.1(4)
N5 C16 C17 109.4(4)
N5 C16 H16A 109.8
C17 C16 H16A 109.8
N5 C16 H16B 109.8
C17 C16 H16B 109.8
H16A C16 H16B 108.2
O3 C17 C16 111.8(4)
O3 C17 H17A 109.2
C16 C17 H17A 109.2
O3 C17 H17B 109.2
C16 C17 H17B 109.2
H17A C17 H17B 107.9
O3 C18 C19 111.2(4)
O3 C18 H18A 109.4
C19 C18 H18A 109.4
O3 C18 H18B 109.4
C19 C18 H18B 109.4
H18A C18 H18B 108.0
N5 C19 C18 108.8(4)
N5 C19 H19A 109.9
C18 C19 H19A 109.9
N5 C19 H19B 109.9
C18 C19 H19B 109.9
H19A C19 H19B 108.3
C21 C20 C25 119.6(3)
C21 C20 N5 123.7(3)
C25 C20 N5 116.6(3)
C20 C21 C22 120.8(4)
C20 C21 H21 119.6
C22 C21 H21 119.6
C23 C22 C21 119.2(4)
C23 C22 H22 120.4
C21 C22 H22 120.4
C24 C23 C22 121.3(4)
C24 C23 H23 119.4
C22 C23 H23 119.4
C23 C24 C25 120.0(4)
C23 C24 H24 120.0
C25 C24 H24 120.0
C24 C25 N6 124.5(4)
C24 C25 C20 119.1(3)
N6 C25 C20 116.4(3)
O4 C26 N6 125.4(4)
O4 C26 C27 120.7(3)
N6 C26 C27 113.8(3)
N7 C27 C28 122.1(3)
N7 C27 C26 117.2(3)
C28 C27 C26 120.8(4)
C29 C28 C27 116.6(4)
C29 C28 H28 121.7
C27 C28 H28 121.7
N8 C29 C28 123.5(4)
N8 C29 H29 118.2
C28 C29 H29 118.2
N7 C30 N8 127.4(4)
N7 C30 H30 116.3
N8 C30 H30 116.3

loop_
_geom_bond_atom_site_label_1
_geom_bond_atom_site_label_2
_geom_bond_distance
N1 C5 1.428(4)
N1 C1 1.449(5)
N1 C4 1.454(5)
N2 C11 1.333(5)
N2 C10 1.409(5)
N2 H2N 0.84(4)
N3 C15 1.329(5)
N3 C12 1.333(5)
N4 C14 1.311(6)
N4 C15 1.331(6)
O1 C3 1.390(6)
O1 C2 1.399(6)
O2 C11 1.218(4)
C1 C2 1.512(5)
C1 H1A 0.9700
C1 H1B 0.9700
C2 H2A 0.9700
C2 H2B 0.9700
C3 C4 1.513(6)
C3 H3A 0.9700
C3 H3B 0.9700
C4 H4A 0.9700
C4 H4B 0.9700
C5 C6 1.380(5)
C5 C10 1.410(5)
C6 C7 1.390(5)
C6 H6 0.9300
C7 C8 1.378(6)
C7 H7 0.9300
C8 C9 1.369(6)
C8 H8 0.9300
C9 C10 1.390(5)
C9 H9 0.9300
C11 C12 1.503(5)
C12 C13 1.389(5)
C13 C14 1.377(6)
C13 H13 0.9300
C14 H14 0.9300
C15 H15 0.9300
N5 C20 1.439(4)
N5 C16 1.441(5)
N5 C19 1.454(5)
N6 C26 1.336(5)
N6 C25 1.398(4)
N6 H6N 0.81(4)
N7 C30 1.330(5)
N7 C27 1.338(5)
N8 C29 1.317(6)
N8 C30 1.335(6)
O3 C18 1.394(6)
O3 C17 1.403(6)
O4 C26 1.216(4)
C16 C17 1.511(6)
C16 H16A 0.9700
C16 H16B 0.9700
C17 H17A 0.9700
C17 H17B 0.9700
C18 C19 1.513(6)
C18 H18A 0.9700
C18 H18B 0.9700
C19 H19A 0.9700
C19 H19B 0.9700
C20 C21 1.374(5)
C20 C25 1.404(5)
C21 C22 1.386(5)
C21 H21 0.9300
C22 C23 1.371(6)
C22 H22 0.9300
C23 C24 1.370(6)
C23 H23 0.9300
C24 C25 1.391(5)
C24 H24 0.9300
C26 C27 1.502(5)
C27 C28 1.375(5)
C28 C29 1.372(5)
C28 H28 0.9300
C29 H29 0.9300
C30 H30 0.9300

loop_
_geom_torsion_atom_site_label_1
_geom_torsion_atom_site_label_2
_geom_torsion_atom_site_label_3
_geom_torsion_atom_site_label_4
_geom_torsion
C5 N1 C1 C2 172.3(4)
C4 N1 C1 C2 -57.1(5)
C3 O1 C2 C1 -55.7(6)
N1 C1 C2 O1 56.1(6)
C2 O1 C3 C4 57.3(6)
C5 N1 C4 C3 -172.6(4)
C1 N1 C4 C3 59.3(5)
O1 C3 C4 N1 -60.1(6)
C1 N1 C5 C6 85.7(5)
C4 N1 C5 C6 -40.8(6)
C1 N1 C5 C10 -94.0(4)
C4 N1 C5 C10 139.5(4)
C10 C5 C6 C7 1.8(6)
N1 C5 C6 C7 -177.8(4)
C5 C6 C7 C8 -0.9(7)
C6 C7 C8 C9 0.8(7)
C7 C8 C9 C10 -1.8(8)
C8 C9 C10 N2 -177.0(4)
C8 C9 C10 C5 2.7(7)
C11 N2 C10 C9 2.3(7)
C11 N2 C10 C5 -177.4(4)
C6 C5 C10 C9 -2.7(6)
N1 C5 C10 C9 177.0(4)
C6 C5 C10 N2 177.0(4)
N1 C5 C10 N2 -3.3(5)
C10 N2 C11 O2 -6.1(8)
C10 N2 C11 C12 170.6(4)
C15 N3 C12 C13 0.7(6)
C15 N3 C12 C11 -176.4(4)
O2 C11 C12 N3 -177.7(4)
N2 C11 C12 N3 5.4(5)
O2 C11 C12 C13 5.1(6)
N2 C11 C12 C13 -171.7(4)
N3 C12 C13 C14 -1.2(6)
C11 C12 C13 C14 175.8(4)
C15 N4 C14 C13 1.1(8)
C12 C13 C14 N4 0.2(7)
C12 N3 C15 N4 0.8(8)
C14 N4 C15 N3 -1.6(8)
C20 N5 C16 C17 170.3(4)
C19 N5 C16 C17 -58.3(5)
C18 O3 C17 C16 -56.7(6)
N5 C16 C17 O3 57.1(6)
C17 O3 C18 C19 57.6(6)
C20 N5 C19 C18 -170.6(4)
C16 N5 C19 C18 59.2(5)
O3 C18 C19 N5 -59.1(6)
C16 N5 C20 C21 75.2(5)
C19 N5 C20 C21 -52.7(6)
C16 N5 C20 C25 -103.9(4)
C19 N5 C20 C25 128.1(4)
C25 C20 C21 C22 0.2(7)
N5 C20 C21 C22 -178.9(4)
C20 C21 C22 C23 -0.3(7)
C21 C22 C23 C24 0.5(8)
C22 C23 C24 C25 -0.6(8)
C23 C24 C25 N6 -179.7(5)
C23 C24 C25 C20 0.5(7)
C26 N6 C25 C24 4.4(7)
C26 N6 C25 C20 -175.8(4)
C21 C20 C25 C24 -0.3(6)
N5 C20 C25 C24 178.9(4)
C21 C20 C25 N6 179.9(4)
N5 C20 C25 N6 -0.9(5)
C25 N6 C26 O4 -4.4(8)
C25 N6 C26 C27 174.5(4)
C30 N7 C27 C28 1.8(6)
C30 N7 C27 C26 -177.4(4)
O4 C26 C27 N7 -178.0(4)
N6 C26 C27 N7 3.0(5)
O4 C26 C27 C28 2.8(6)
N6 C26 C27 C28 -176.2(4)
N7 C27 C28 C29 -1.5(6)
C26 C27 C28 C29 177.6(4)
C30 N8 C29 C28 1.1(7)
C27 C28 C29 N8 0.0(7)
C27 N7 C30 N8 -0.6(8)
C29 N8 C30 N7 -0.8(8)
